data_7013035
loop_
_publ_author_name
'Deacon, Glen B.'
'Forsyth, Craig M.'
'Scott, Natalie M.'

_publ_section_title
;
 Mixed-ligand ytterbium(iii) complexes incorporating one or two
 bidentate (N,O) amide ligands
;
_journal_issue 16
_journal_name_full 'Dalton Transactions'
_journal_page_first 3216
_journal_paper_doi 10.1039/b303724j
_journal_year 2003
_chemical_formula_sum 'C21 H25 Cl N O Si Yb'
_chemical_formula_weight 544.00
_chemical_name_common ybcph
_chemical_name_systematic
;
Dichlorobis(methylcyclopentadienyl)bis(N-(2-phenoxyphenyl)-N-trimethy
lsilylamido)diytterbium(III)
;
_space_group_IT_number 14
_symmetry_cell_setting monoclinic
_symmetry_space_group_name_Hall '-P 2ybc'
_symmetry_space_group_name_H-M 'P 1 21/c 1'
_atom_sites_solution_hydrogens geom
_atom_sites_solution_primary direct
_atom_sites_solution_secondary difmap
_audit_creation_method SHELXL-97
_cell_angle_alpha 90.00
_cell_angle_beta 98.9972(4)
_cell_angle_gamma 90.00
_cell_formula_units_Z 4
_cell_length_a 9.6568(1)
_cell_length_b 8.7267(1)
_cell_length_c 25.3241(3)
_cell_measurement_reflns_used 20656
_cell_measurement_temperature 123(2)
_cell_measurement_theta_max 28.31
_cell_measurement_theta_min 3.16
_cell_volume 2107.85(4)
_computing_cell_refinement DENZO-SMN
_computing_data_collection 'Nonius Collect'
_computing_data_reduction 'X -Seed'
_computing_molecular_graphics 'X-Seed / POV-Ray'
_computing_publication_material 'Microsoft Office 2000'
_computing_structure_refinement 'SHELXL-97 (Sheldrick, 1997)'
_computing_structure_solution 'SHELXS-97 (Sheldrick, 1990)'
_diffrn_ambient_temperature 123(2)
_diffrn_measured_fraction_theta_full 0.995
_diffrn_measured_fraction_theta_max 0.991
_diffrn_measurement_device_type 'Nonius Kappa CCD'
_diffrn_measurement_method 'psi and omega scans'
_diffrn_radiation_monochromator graphite
_diffrn_radiation_source 'fine-focus sealed tube'
_diffrn_radiation_type MoK\a
_diffrn_radiation_wavelength 0.71073
_diffrn_reflns_av_R_equivalents 0.0395
_diffrn_reflns_av_sigmaI/netI 0.0288
_diffrn_reflns_limit_h_max 12
_diffrn_reflns_limit_h_min -12
_diffrn_reflns_limit_k_max 11
_diffrn_reflns_limit_k_min -11
_diffrn_reflns_limit_l_max 33
_diffrn_reflns_limit_l_min -33
_diffrn_reflns_number 20656
_diffrn_reflns_theta_full 27.50
_diffrn_reflns_theta_max 28.31
_diffrn_reflns_theta_min 3.16
_diffrn_standards_number 0
_exptl_absorpt_coefficient_mu 4.630
_exptl_absorpt_correction_T_max 0.518
_exptl_absorpt_correction_T_min 0.458
_exptl_absorpt_correction_type empirical/multiscan
_exptl_absorpt_process_details 'SORTAV (R. Blessing 1997)'
_exptl_crystal_colour red
_exptl_crystal_density_diffrn 1.714
_exptl_crystal_density_method 'not measured'
_exptl_crystal_description prismatic
_exptl_crystal_F_000 1068
_exptl_crystal_size_max 0.28
_exptl_crystal_size_mid 0.15
_exptl_crystal_size_min 0.15
_refine_diff_density_max 0.954
_refine_diff_density_min -1.678
_refine_diff_density_rms 0.116
_refine_ls_extinction_method none
_refine_ls_goodness_of_fit_ref 1.075
_refine_ls_hydrogen_treatment mixed
_refine_ls_matrix_type full
_refine_ls_number_parameters 235
_refine_ls_number_reflns 5202
_refine_ls_number_restraints 0
_refine_ls_restrained_S_all 1.075
_refine_ls_R_factor_all 0.0239
_refine_ls_R_factor_gt 0.0213
_refine_ls_shift/su_max 0.001
_refine_ls_shift/su_mean 0.000
_refine_ls_structure_factor_coef Fsqd
_refine_ls_weighting_details 'calc w=1/[\s^2^(Fo^2^)+(0.0159P)^2^+3.8701P] where P=(Fo^2^+2Fc^2^)/3'
_refine_ls_weighting_scheme calc
_refine_ls_wR_factor_gt 0.0501
_refine_ls_wR_factor_ref 0.0511
_reflns_number_gt 4876
_reflns_number_total 5202
_reflns_threshold_expression >2sigma(I)
_cod_data_source_file b303724j.txt
_cod_data_source_block compound3
_cod_original_cell_volume 2107.9(7)
_cod_original_sg_symbol_H-M P21/c
_cod_database_code 7013035

loop_
_symmetry_equiv_pos_as_xyz
'x, y, z'
'-x, y+1/2, -z+1/2'
'-x, -y, -z'
'x, -y-1/2, z-1/2'

loop_
_atom_site_label
_atom_site_type_symbol
_atom_site_fract_x
_atom_site_fract_y
_atom_site_fract_z
_atom_site_U_iso_or_equiv
_atom_site_adp_type
_atom_site_occupancy
_atom_site_symmetry_multiplicity
_atom_site_calc_flag
_atom_site_refinement_flags
_atom_site_disorder_assembly
_atom_site_disorder_group
Yb1 Yb 0.478919(10) 0.091582(12) 0.072751(4) 0.00992(4) Uani 1 1 d . . .
Cl1 Cl 0.46816(6) -0.17459(7) 0.02261(2) 0.01460(12) Uani 1 1 d . . .
Si1 Si 0.77283(7) 0.33025(8) 0.09954(3) 0.01429(14) Uani 1 1 d . . .
O1 O 0.54299(18) -0.0719(2) 0.14669(7) 0.0142(4) Uani 1 1 d . . .
N1 N 0.6906(2) 0.1580(3) 0.11188(8) 0.0122(4) Uani 1 1 d . . .
C1 C 0.2176(3) 0.1648(3) 0.03553(11) 0.0170(5) Uani 1 1 d . . .
C2 C 0.2129(3) 0.0639(3) 0.07878(11) 0.0191(6) Uani 1 1 d . . .
H2 H 0.1740 -0.0363 0.0764 0.023 Uiso 1 1 calc R . .
C3 C 0.2757(3) 0.1373(4) 0.12636(11) 0.0206(6) Uani 1 1 d . . .
H3 H 0.2852 0.0956 0.1614 0.025 Uiso 1 1 calc R . .
C4 C 0.3218(3) 0.2826(3) 0.11265(11) 0.0204(6) Uani 1 1 d . . .
H4 H 0.3686 0.3563 0.1367 0.024 Uiso 1 1 calc R . .
C5 C 0.2859(3) 0.2996(3) 0.05649(11) 0.0180(5) Uani 1 1 d . . .
H5 H 0.3047 0.3870 0.0364 0.022 Uiso 1 1 calc R . .
C6 C 0.1571(3) 0.1360(4) -0.02214(12) 0.0249(6) Uani 1 1 d . . .
H6A H 0.1158 0.0332 -0.0257 0.037 Uiso 1 1 calc R . .
H6B H 0.2316 0.1436 -0.0442 0.037 Uiso 1 1 calc R . .
H6C H 0.0845 0.2125 -0.0340 0.037 Uiso 1 1 calc R . .
C11 C 0.7638(3) 0.0414(3) 0.14190(9) 0.0115(5) Uani 1 1 d . . .
C12 C 0.6908(3) -0.0799(3) 0.16188(10) 0.0131(5) Uani 1 1 d . . .
C13 C 0.7550(3) -0.1989(3) 0.19247(11) 0.0173(5) Uani 1 1 d . . .
H13 H 0.7005 -0.2790 0.2042 0.021 Uiso 1 1 calc R . .
C14 C 0.9001(3) -0.1999(3) 0.20574(11) 0.0206(6) Uani 1 1 d . . .
H14 H 0.9457 -0.2783 0.2280 0.025 Uiso 1 1 calc R . .
C15 C 0.9776(3) -0.0853(3) 0.18619(12) 0.0203(6) Uani 1 1 d . . .
H15 H 1.0770 -0.0865 0.1946 0.024 Uiso 1 1 calc R . .
C16 C 0.9114(3) 0.0312(3) 0.15448(10) 0.0159(5) Uani 1 1 d . . .
H16 H 0.9671 0.1067 0.1408 0.019 Uiso 1 1 calc R . .
C17 C 0.6311(3) 0.4759(3) 0.08159(12) 0.0219(6) Uani 1 1 d . . .
H17A H 0.5751 0.4837 0.1106 0.033 Uiso 1 1 calc R . .
H17B H 0.5706 0.4446 0.0486 0.033 Uiso 1 1 calc R . .
H17C H 0.6732 0.5757 0.0762 0.033 Uiso 1 1 calc R . .
C18 C 0.8772(3) 0.3192(4) 0.04346(13) 0.0251(6) Uani 1 1 d . . .
H18A H 0.8180 0.2797 0.0114 0.038 Uiso 1 1 calc R . .
H18B H 0.9573 0.2505 0.0534 0.038 Uiso 1 1 calc R . .
H18C H 0.9111 0.4217 0.0361 0.038 Uiso 1 1 calc R . .
C19 C 0.8924(3) 0.4070(3) 0.15913(13) 0.0281(7) Uani 1 1 d . . .
H19B H 0.8411 0.4150 0.1895 0.042 Uiso 1 1 calc R . .
H19A H 0.9263 0.5086 0.1507 0.042 Uiso 1 1 calc R . .
H19C H 0.9723 0.3376 0.1683 0.042 Uiso 1 1 calc R . .
C111 C 0.4579(3) -0.1620(3) 0.17540(10) 0.0146(5) Uani 1 1 d . . .
C112 C 0.4626(3) -0.1400(4) 0.22973(11) 0.0217(6) Uani 1 1 d . . .
H112 H 0.5263 -0.0687 0.2486 0.026 Uiso 1 1 calc R . .
C113 C 0.3726(3) -0.2239(4) 0.25620(11) 0.0244(6) Uani 1 1 d . . .
H113 H 0.3756 -0.2111 0.2936 0.029 Uiso 1 1 calc R . .
C114 C 0.2786(3) -0.3262(4) 0.22851(12) 0.0230(6) Uani 1 1 d . . .
H114 H 0.2164 -0.3822 0.2469 0.028 Uiso 1 1 calc R . .
C115 C 0.2749(3) -0.3473(3) 0.17400(12) 0.0201(6) Uani 1 1 d . . .
H115 H 0.2098 -0.4171 0.1550 0.024 Uiso 1 1 calc R . .
C116 C 0.3673(3) -0.2657(3) 0.14712(11) 0.0163(5) Uani 1 1 d . . .
H116 H 0.3675 -0.2813 0.1100 0.020 Uiso 1 1 calc R . .

loop_
_atom_site_aniso_label
_atom_site_aniso_U_11
_atom_site_aniso_U_22
_atom_site_aniso_U_33
_atom_site_aniso_U_23
_atom_site_aniso_U_13
_atom_site_aniso_U_12
Yb1 0.00915(6) 0.01195(7) 0.00902(6) 0.00018(4) 0.00255(4) 0.00206(4)
Cl1 0.0210(3) 0.0123(3) 0.0114(3) 0.0008(2) 0.0054(2) 0.0013(2)
Si1 0.0127(3) 0.0119(4) 0.0184(3) 0.0019(3) 0.0030(3) 0.0003(3)
O1 0.0115(8) 0.0170(10) 0.0139(8) 0.0049(7) 0.0017(7) -0.0020(7)
N1 0.0124(9) 0.0123(11) 0.0120(10) 0.0000(8) 0.0017(7) 0.0010(8)
C1 0.0095(11) 0.0214(15) 0.0203(13) -0.0008(11) 0.0027(9) 0.0050(10)
C2 0.0115(11) 0.0212(14) 0.0260(14) 0.0015(11) 0.0077(10) 0.0011(10)
C3 0.0173(12) 0.0296(16) 0.0168(13) 0.0020(11) 0.0082(10) 0.0078(11)
C4 0.0174(12) 0.0244(15) 0.0197(13) -0.0081(11) 0.0044(10) 0.0061(11)
C5 0.0160(12) 0.0164(14) 0.0224(13) -0.0006(11) 0.0060(10) 0.0041(10)
C6 0.0163(13) 0.0355(17) 0.0221(14) -0.0043(13) 0.0001(11) 0.0026(12)
C11 0.0146(11) 0.0111(12) 0.0093(10) -0.0023(9) 0.0029(8) 0.0023(9)
C12 0.0123(11) 0.0156(13) 0.0110(11) -0.0028(9) 0.0010(9) 0.0007(9)
C13 0.0214(13) 0.0130(13) 0.0171(12) 0.0025(10) 0.0017(10) 0.0004(10)
C14 0.0223(13) 0.0155(14) 0.0220(13) 0.0012(11) -0.0023(10) 0.0059(11)
C15 0.0152(12) 0.0204(15) 0.0240(14) -0.0006(11) -0.0014(10) 0.0048(10)
C16 0.0138(11) 0.0147(13) 0.0193(12) -0.0010(10) 0.0033(9) 0.0001(10)
C17 0.0204(13) 0.0146(14) 0.0314(15) 0.0041(12) 0.0056(11) 0.0037(11)
C18 0.0219(14) 0.0250(16) 0.0314(16) 0.0056(12) 0.0134(12) -0.0006(11)
C19 0.0292(16) 0.0215(16) 0.0310(17) -0.0009(12) -0.0039(13) -0.0058(12)
C111 0.0134(11) 0.0148(13) 0.0169(12) 0.0054(10) 0.0065(9) 0.0011(9)
C112 0.0249(14) 0.0266(16) 0.0134(12) 0.0040(11) 0.0024(10) 0.0001(12)
C113 0.0263(14) 0.0320(17) 0.0167(13) 0.0090(12) 0.0094(11) 0.0035(13)
C114 0.0207(13) 0.0237(16) 0.0271(15) 0.0150(12) 0.0116(11) 0.0068(11)
C115 0.0184(12) 0.0143(14) 0.0290(15) 0.0046(11) 0.0076(11) 0.0018(10)
C116 0.0165(11) 0.0158(13) 0.0178(12) 0.0012(10) 0.0065(9) 0.0015(10)

loop_
_atom_type_symbol
_atom_type_description
_atom_type_scat_dispersion_real
_atom_type_scat_dispersion_imag
_atom_type_scat_source
C C 0.0033 0.0016 'International Tables Vol C Tables 4.2.6.8 and 6.1.1.4'
H H 0.0000 0.0000 'International Tables Vol C Tables 4.2.6.8 and 6.1.1.4'
N N 0.0061 0.0033 'International Tables Vol C Tables 4.2.6.8 and 6.1.1.4'
O O 0.0106 0.0060 'International Tables Vol C Tables 4.2.6.8 and 6.1.1.4'
Si Si 0.0817 0.0704 'International Tables Vol C Tables 4.2.6.8 and 6.1.1.4'
Cl Cl 0.1484 0.1585 'International Tables Vol C Tables 4.2.6.8 and 6.1.1.4'
Yb Yb -0.3850 5.5486 'International Tables Vol C Tables 4.2.6.8 and 6.1.1.4'

loop_
_geom_angle_atom_site_label_1
_geom_angle_atom_site_label_2
_geom_angle_atom_site_label_3
_geom_angle
_geom_angle_site_symmetry_1
_geom_angle_site_symmetry_3
_geom_angle_publ_flag
N1 Yb1 O1 72.10(7) . . ?
N1 Yb1 C4 102.47(8) . . ?
O1 Yb1 C4 100.27(8) . . ?
N1 Yb1 C3 116.73(9) . . ?
O1 Yb1 C3 78.63(8) . . ?
C4 Yb1 C3 31.67(10) . . ?
N1 Yb1 C5 118.74(8) . . ?
O1 Yb1 C5 130.07(8) . . ?
C4 Yb1 C5 31.94(8) . . ?
C3 Yb1 C5 52.32(9) . . ?
N1 Yb1 C2 148.23(8) . . ?
O1 Yb1 C2 92.07(8) . . ?
C4 Yb1 C2 52.30(9) . . ?
C3 Yb1 C2 31.60(9) . . ?
C5 Yb1 C2 51.90(9) . . ?
N1 Yb1 C1 150.12(9) . . ?
O1 Yb1 C1 123.31(8) . . ?
C4 Yb1 C1 52.42(9) . . ?
C3 Yb1 C1 52.16(9) . . ?
C5 Yb1 C1 31.37(9) . . ?
C2 Yb1 C1 31.25(9) . . ?
N1 Yb1 Cl1 114.28(6) . . ?
O1 Yb1 Cl1 80.52(5) . . ?
C4 Yb1 Cl1 141.22(7) . . ?
C3 Yb1 Cl1 114.32(7) . . ?
C5 Yb1 Cl1 124.55(6) . . ?
C2 Yb1 Cl1 88.96(7) . . ?
C1 Yb1 Cl1 94.46(6) . . ?
N1 Yb1 Cl1 92.32(6) . 3_655 ?
O1 Yb1 Cl1 145.69(5) . 3_655 ?
C4 Yb1 Cl1 113.08(7) . 3_655 ?
C3 Yb1 Cl1 135.04(7) . 3_655 ?
C5 Yb1 Cl1 84.25(7) . 3_655 ?
C2 Yb1 Cl1 114.28(7) . 3_655 ?
C1 Yb1 Cl1 85.29(7) . 3_655 ?
Cl1 Yb1 Cl1 78.51(2) . 3_655 ?
N1 Yb1 C11 24.64(7) . . ?
O1 Yb1 C11 49.97(7) . . ?
C4 Yb1 C11 113.75(8) . . ?
C3 Yb1 C11 114.25(8) . . ?
C5 Yb1 C11 138.92(8) . . ?
C2 Yb1 C11 139.52(8) . . ?
C1 Yb1 C11 165.53(7) . . ?
Cl1 Yb1 C11 96.53(5) . . ?
Cl1 Yb1 C11 106.10(5) 3_655 . ?
N1 Yb1 C12 49.86(7) . . ?
O1 Yb1 C12 24.54(6) . . ?
C4 Yb1 C12 112.42(8) . . ?
C3 Yb1 C12 99.03(8) . . ?
C5 Yb1 C12 144.28(8) . . ?
C2 Yb1 C12 116.48(8) . . ?
C1 Yb1 C12 147.64(8) . . ?
Cl1 Yb1 C12 84.25(5) . . ?
Cl1 Yb1 C12 125.66(5) 3_655 . ?
C11 Yb1 C12 26.07(7) . . ?
N1 Yb1 Si1 24.49(6) . . ?
O1 Yb1 Si1 95.86(5) . . ?
C4 Yb1 Si1 92.78(7) . . ?
C3 Yb1 Si1 117.74(7) . . ?
C5 Yb1 Si1 98.93(7) . . ?
C2 Yb1 Si1 145.07(7) . . ?
C1 Yb1 Si1 128.93(7) . . ?
Cl1 Yb1 Si1 125.89(2) . . ?
Cl1 Yb1 Si1 75.38(3) 3_655 . ?
C11 Yb1 Si1 48.97(5) . . ?
C12 Yb1 Si1 74.33(5) . . ?
Yb1 Cl1 Yb1 101.49(2) . 3_655 ?
N1 Si1 C18 113.91(13) . . ?
N1 Si1 C17 106.94(12) . . ?
C18 Si1 C17 108.15(14) . . ?
N1 Si1 C19 113.74(13) . . ?
C18 Si1 C19 107.01(15) . . ?
C17 Si1 C19 106.73(14) . . ?
N1 Si1 Yb1 31.46(7) . . ?
C18 Si1 Yb1 109.86(10) . . ?
C17 Si1 Yb1 79.45(10) . . ?
C19 Si1 Yb1 138.37(11) . . ?
C111 O1 C12 118.20(19) . . ?
C111 O1 Yb1 129.91(15) . . ?
C12 O1 Yb1 111.86(14) . . ?
C11 N1 Si1 121.21(17) . . ?
C11 N1 Yb1 114.11(16) . . ?
Si1 N1 Yb1 124.05(11) . . ?
C2 C1 C5 107.3(2) . . ?
C2 C1 C6 126.4(3) . . ?
C5 C1 C6 126.2(3) . . ?
C2 C1 Yb1 73.53(15) . . ?
C5 C1 Yb1 72.66(14) . . ?
C6 C1 Yb1 120.79(18) . . ?
C1 C2 C3 108.5(3) . . ?
C1 C2 Yb1 75.22(15) . . ?
C3 C2 Yb1 73.29(15) . . ?
C4 C3 C2 107.9(2) . . ?
C4 C3 Yb1 73.39(15) . . ?
C2 C3 Yb1 75.11(15) . . ?
C3 C4 C5 107.7(2) . . ?
C3 C4 Yb1 74.94(16) . . ?
C5 C4 Yb1 74.90(15) . . ?
C1 C5 C4 108.5(3) . . ?
C1 C5 Yb1 75.97(15) . . ?
C4 C5 Yb1 73.16(15) . . ?
N1 C11 C12 120.3(2) . . ?
N1 C11 C16 125.2(2) . . ?
C12 C11 C16 114.5(2) . . ?
N1 C11 Yb1 41.24(11) . . ?
C12 C11 Yb1 81.78(14) . . ?
C16 C11 Yb1 157.61(18) . . ?
C13 C12 C11 124.0(2) . . ?
C13 C12 O1 122.1(2) . . ?
C11 C12 O1 113.8(2) . . ?
C13 C12 Yb1 159.20(18) . . ?
C11 C12 Yb1 72.15(14) . . ?
O1 C12 Yb1 43.60(10) . . ?
C12 C13 C14 119.1(3) . . ?
C15 C14 C13 119.4(2) . . ?
C14 C15 C16 120.6(3) . . ?
C15 C16 C11 122.3(3) . . ?
C116 C111 C112 121.8(2) . . ?
C116 C111 O1 118.0(2) . . ?
C112 C111 O1 120.1(2) . . ?
C111 C112 C113 118.8(3) . . ?
C114 C113 C112 120.5(3) . . ?
C113 C114 C115 120.2(3) . . ?
C114 C115 C116 119.8(3) . . ?
C111 C116 C115 118.9(3) . . ?

loop_
_geom_bond_atom_site_label_1
_geom_bond_atom_site_label_2
_geom_bond_distance
_geom_bond_site_symmetry_2
_geom_bond_publ_flag
Yb1 N1 2.205(2) . ?
Yb1 O1 2.3586(18) . ?
Yb1 C4 2.566(3) . ?
Yb1 C3 2.586(3) . ?
Yb1 C5 2.588(3) . ?
Yb1 C2 2.609(3) . ?
Yb1 C1 2.630(3) . ?
Yb1 Cl1 2.6414(7) . ?
Yb1 Cl1 2.6466(8) 3_655 ?
Yb1 C11 3.053(3) . ?
Yb1 C12 3.174(3) . ?
Yb1 Si1 3.5002(9) . ?
Cl1 Yb1 2.6466(8) 3_655 ?
Si1 N1 1.751(2) . ?
Si1 C18 1.868(3) . ?
Si1 C17 1.871(3) . ?
Si1 C19 1.875(3) . ?
O1 C111 1.417(3) . ?
O1 C12 1.420(3) . ?
N1 C11 1.395(3) . ?
C1 C2 1.411(4) . ?
C1 C5 1.412(4) . ?
C1 C6 1.507(4) . ?
C2 C3 1.414(4) . ?
C3 C4 1.406(4) . ?
C4 C5 1.418(4) . ?
C11 C12 1.409(4) . ?
C11 C16 1.414(3) . ?
C12 C13 1.383(4) . ?
C13 C14 1.389(4) . ?
C14 C15 1.386(4) . ?
C15 C16 1.388(4) . ?
C111 C116 1.379(4) . ?
C111 C112 1.383(4) . ?
C112 C113 1.387(4) . ?
C113 C114 1.383(4) . ?
C114 C115 1.388(4) . ?
C115 C116 1.399(4) . ?

loop_
_geom_torsion_atom_site_label_1
_geom_torsion_atom_site_label_2
_geom_torsion_atom_site_label_3
_geom_torsion_atom_site_label_4
_geom_torsion
_geom_torsion_site_symmetry_1
_geom_torsion_site_symmetry_2
_geom_torsion_site_symmetry_3
_geom_torsion_site_symmetry_4
_geom_torsion_publ_flag
C111 O1 C12 C13 18.0(3) . . . . ?
